data_4311493
loop_
_publ_author_name
'Sujit K. Ghosh'
'G. Savitha'
'Parimal K. Bharadwaj'

_publ_section_title
;
 Reactivity of Pyridine-2,4,6-tricarboxylic Acid toward Zn(II) Salts under
 Different Reaction Conditions
;
_journal_name_full 'Inorganic Chemistry'
_journal_page_first 5495
_journal_page_last 5497
_journal_paper_doi 10.1021/ic049490c
_journal_volume 43
_journal_year 2004
_chemical_formula_moiety 'C12 H12 N2 O5 Zn'
_chemical_formula_sum 'C12 H12 N2 O5 Zn'
_chemical_formula_weight 329.61
_chemical_name_systematic
;
 ?
;
_space_group_IT_number 14
_symmetry_cell_setting monoclinic
_symmetry_space_group_name_Hall '-P 2yn'
_symmetry_space_group_name_H-M 'P 1 21/n 1'
_atom_sites_solution_hydrogens geom
_atom_sites_solution_primary direct
_atom_sites_solution_secondary difmap
_audit_creation_method SHELXL-97
_cell_angle_alpha 90.000
_cell_angle_beta 94.724(5)
_cell_angle_gamma 90.000
_cell_formula_units_Z 4
_cell_length_a 9.444(3)
_cell_length_b 9.162(3)
_cell_length_c 14.979(2)
_cell_measurement_reflns_used 999
_cell_measurement_temperature 100
_cell_measurement_theta_max 28.23
_cell_measurement_theta_min 2.04
_cell_volume 1291.7(6)
_computing_cell_refinement 'SAINT 6.45 ( Bruker, 2003)'
_computing_data_collection 'SMART 5.628 (Bruker, 2003)'
_computing_data_reduction 'SAINT 6.45  (Bruker, 2003)'
_computing_molecular_graphics 'Diamond 2.1'
_computing_structure_refinement 'SHELXL-97 (Sheldrick, 1997)'
_computing_structure_solution SIR-97
_diffrn_ambient_temperature 100
_diffrn_measured_fraction_theta_full 0.984
_diffrn_measured_fraction_theta_max 0.984
_diffrn_measurement_device_type 'Bruker SMART APEX'
_diffrn_measurement_method /w-scans
_diffrn_radiation_monochromator graphite
_diffrn_radiation_source 'fine-focus sealed tube'
_diffrn_radiation_type MoK\a
_diffrn_radiation_wavelength 0.71069
_diffrn_reflns_av_R_equivalents 0.0267
_diffrn_reflns_av_sigmaI/netI 0.0333
_diffrn_reflns_limit_h_max 12
_diffrn_reflns_limit_h_min -12
_diffrn_reflns_limit_k_max 11
_diffrn_reflns_limit_k_min -12
_diffrn_reflns_limit_l_max 19
_diffrn_reflns_limit_l_min -18
_diffrn_reflns_number 8473
_diffrn_reflns_theta_full 28.32
_diffrn_reflns_theta_max 28.32
_diffrn_reflns_theta_min 2.46
_diffrn_standards_decay_% <0.05
_exptl_absorpt_coefficient_mu 1.922
_exptl_crystal_colour colorless
_exptl_crystal_density_diffrn 1.695
_exptl_crystal_density_method 'not measured'
_exptl_crystal_description 'rectangular parallelopiped'
_exptl_crystal_F_000 672
_exptl_crystal_size_max 0.18
_exptl_crystal_size_mid 0.15
_exptl_crystal_size_min 0.11
_refine_diff_density_max 1.770
_refine_diff_density_min -0.879
_refine_diff_density_rms 0.110
_refine_ls_extinction_method none
_refine_ls_goodness_of_fit_ref 0.848
_refine_ls_hydrogen_treatment mixed
_refine_ls_matrix_type full
_refine_ls_number_parameters 181
_refine_ls_number_reflns 3172
_refine_ls_number_restraints 0
_refine_ls_restrained_S_all 0.848
_refine_ls_R_factor_all 0.0499
_refine_ls_R_factor_gt 0.0420
_refine_ls_shift/su_max 0.810
_refine_ls_shift/su_mean 0.029
_refine_ls_structure_factor_coef Fsqd
_refine_ls_weighting_details 'calc w=1/[\s^2^(Fo^2^)+(0.0756P)^2^+4.8980P] where P=(Fo^2^+2Fc^2^)/3'
_refine_ls_weighting_scheme calc
_refine_ls_wR_factor_gt 0.1146
_refine_ls_wR_factor_ref 0.1230
_reflns_number_gt 2681
_reflns_number_total 3172
_reflns_threshold_expression >2sigma(I)
_cod_data_source_file ic049490csi20040709_100307_1.cif
_cod_data_source_block Compound1
_cod_depositor_comments
;
The following automatic conversions were performed:
'_symmetry_cell_setting' value 'Monoclinic' changed to 'monoclinic'
according to '/home/adriana/struct/CIF-dictionaries/cif_core.dic'
dictionary named 'cif_core.dic' version 2.4.1 from 2010-06-29.

Automatic conversion script
Id: cif_fix_enum 1555 2011-01-17 13:19:09Z saulius 

The following automatic conversions were performed:

'_cell_measurement_temperature' value '100K' was changed to '100' -
the value should be numeric and without a unit
designator.

'_diffrn_ambient_temperature' value '100K' was changed
to '100' - the value should be numeric and without a unit designator.

Automatic conversion script
Id: cif_fix_values 1569 2011-02-09 13:29:24Z adriana 
;
_cod_original_cell_volume 1291.7(11)
_cod_database_code 4311493

loop_
_symmetry_equiv_pos_as_xyz
'x, y, z'
'-x+1/2, y+1/2, -z+1/2'
'-x, -y, -z'
'x-1/2, -y-1/2, z-1/2'

loop_
_atom_site_label
_atom_site_type_symbol
_atom_site_fract_x
_atom_site_fract_y
_atom_site_fract_z
_atom_site_U_iso_or_equiv
_atom_site_adp_type
_atom_site_occupancy
_atom_site_symmetry_multiplicity
_atom_site_calc_flag
_atom_site_refinement_flags
_atom_site_disorder_assembly
_atom_site_disorder_group
Zn1 Zn 0.24998(3) 0.15236(3) -0.004751(19) 0.01017(13) Uani 1 1 d . . .
O1 O -0.0699(2) -0.1420(2) -0.06856(13) 0.0131(4) Uani 1 1 d . . .
O2 O 0.1320(2) -0.0166(2) -0.07486(13) 0.0134(4) Uani 1 1 d . . .
O3 O 0.3637(2) -0.0123(2) 0.07210(13) 0.0130(4) Uani 1 1 d . . .
O4 O 0.5689(2) -0.1338(2) 0.07443(13) 0.0127(4) Uani 1 1 d . . .
OW1 O 0.6921(12) 0.2851(14) 0.0795(8) 0.254(5) Uani 1 1 d . . .
N1 N 0.3290(2) 0.3148(3) 0.08958(16) 0.0132(5) Uani 1 1 d . . .
N2 N 0.1639(2) 0.3078(3) -0.10158(15) 0.0128(5) Uani 1 1 d . . .
C1 C 0.2239(3) 0.3348(3) -0.17824(19) 0.0173(6) Uani 1 1 d . . .
H1 H 0.3051 0.2829 -0.1896 0.021 Uiso 1 1 calc R . .
C2 C 0.1709(3) 0.4355(4) -0.2410(2) 0.0207(6) Uani 1 1 d . . .
H2 H 0.2150 0.4503 -0.2935 0.025 Uiso 1 1 calc R . .
C3 C 0.0505(3) 0.5142(3) -0.22406(19) 0.0181(6) Uani 1 1 d . . .
H3 H 0.0124 0.5832 -0.2648 0.022 Uiso 1 1 calc R . .
C4 C -0.0120(3) 0.4876(3) -0.14499(19) 0.0194(6) Uani 1 1 d . . .
H4 H -0.0925 0.5390 -0.1317 0.023 Uiso 1 1 calc R . .
C5 C 0.0471(3) 0.3836(3) -0.08609(18) 0.0153(5) Uani 1 1 d . . .
H5 H 0.0039 0.3656 -0.0336 0.018 Uiso 1 1 calc R . .
C6 C 0.3634(3) 0.4515(3) 0.06676(19) 0.0173(6) Uani 1 1 d . . .
H6 H 0.3579 0.4758 0.0063 0.021 Uiso 1 1 calc R . .
C7 C 0.4063(3) 0.5572(4) 0.1286(2) 0.0226(6) Uani 1 1 d . . .
H7 H 0.4290 0.6506 0.1101 0.027 Uiso 1 1 calc R . .
C8 C 0.4149(3) 0.5220(4) 0.2187(2) 0.0217(6) Uani 1 1 d . . .
H8 H 0.4439 0.5912 0.2618 0.026 Uiso 1 1 calc R . .
C9 C 0.3794(3) 0.3814(4) 0.2434(2) 0.0213(6) Uani 1 1 d . . .
H9 H 0.3835 0.3550 0.3035 0.026 Uiso 1 1 calc R . .
C10 C 0.3378(3) 0.2811(3) 0.17723(18) 0.0166(6) Uani 1 1 d . . .
H10 H 0.3150 0.1869 0.1941 0.020 Uiso 1 1 calc R . .
C11 C 0.4799(3) -0.0420(3) 0.04234(17) 0.0111(5) Uani 1 1 d . . .
C12 C 0.0181(3) -0.0462(3) -0.04154(16) 0.0113(5) Uani 1 1 d . . .

loop_
_atom_site_aniso_label
_atom_site_aniso_U_11
_atom_site_aniso_U_22
_atom_site_aniso_U_33
_atom_site_aniso_U_23
_atom_site_aniso_U_13
_atom_site_aniso_U_12
Zn1 0.00902(19) 0.01095(19) 0.01057(18) 0.00006(11) 0.00109(11) 0.00046(11)
O1 0.0110(9) 0.0145(10) 0.0138(9) -0.0018(7) 0.0017(7) -0.0013(7)
O2 0.0117(9) 0.0152(10) 0.0137(9) -0.0026(7) 0.0030(7) -0.0015(7)
O3 0.0103(9) 0.0145(10) 0.0145(9) 0.0017(7) 0.0027(7) 0.0018(7)
O4 0.0110(9) 0.0139(9) 0.0134(9) 0.0029(7) 0.0016(7) 0.0019(7)
OW1 0.264(12) 0.212(11) 0.279(12) 0.009(10) -0.023(10) 0.030(9)
N1 0.0096(11) 0.0161(12) 0.0141(11) -0.0017(9) 0.0018(8) -0.0005(9)
N2 0.0112(11) 0.0133(11) 0.0135(11) 0.0012(9) -0.0009(8) -0.0001(9)
C1 0.0118(13) 0.0225(15) 0.0179(13) 0.0038(11) 0.0030(10) 0.0050(11)
C2 0.0189(15) 0.0268(16) 0.0169(13) 0.0060(12) 0.0041(11) 0.0022(12)
C3 0.0192(14) 0.0186(14) 0.0158(13) 0.0048(11) -0.0030(10) 0.0025(11)
C4 0.0189(14) 0.0198(15) 0.0196(14) 0.0011(11) 0.0024(11) 0.0078(11)
C5 0.0144(13) 0.0178(13) 0.0139(13) 0.0006(10) 0.0018(10) 0.0035(11)
C6 0.0181(14) 0.0191(14) 0.0151(13) -0.0008(11) 0.0042(10) -0.0049(11)
C7 0.0250(16) 0.0187(15) 0.0243(15) -0.0003(12) 0.0040(12) -0.0107(12)
C8 0.0233(16) 0.0208(15) 0.0209(15) -0.0085(12) 0.0006(11) -0.0047(12)
C9 0.0263(16) 0.0211(15) 0.0157(14) -0.0004(12) -0.0023(11) -0.0017(12)
C10 0.0183(14) 0.0161(14) 0.0148(13) 0.0006(11) -0.0024(10) 0.0016(11)
C11 0.0125(12) 0.0102(12) 0.0105(12) -0.0015(9) -0.0002(9) -0.0024(10)
C12 0.0127(12) 0.0123(12) 0.0084(11) 0.0006(9) -0.0009(9) 0.0030(10)

loop_
_atom_type_symbol
_atom_type_description
_atom_type_scat_dispersion_real
_atom_type_scat_dispersion_imag
_atom_type_scat_source
C C 0.0033 0.0016 'International Tables Vol C Tables 4.2.6.8 and 6.1.1.4'
H H 0.0000 0.0000 'International Tables Vol C Tables 4.2.6.8 and 6.1.1.4'
N N 0.0061 0.0033 'International Tables Vol C Tables 4.2.6.8 and 6.1.1.4'
O O 0.0106 0.0060 'International Tables Vol C Tables 4.2.6.8 and 6.1.1.4'
Zn Zn 0.2839 1.4301 'International Tables Vol C Tables 4.2.6.8 and 6.1.1.4'

loop_
_geom_angle_atom_site_label_1
_geom_angle_atom_site_label_2
_geom_angle_atom_site_label_3
_geom_angle
_geom_angle_site_symmetry_1
_geom_angle_site_symmetry_3
_geom_angle_publ_flag
O4 Zn1 O1 172.61(8) 3_655 3 ?
O4 Zn1 O2 96.40(8) 3_655 . ?
O1 Zn1 O2 79.16(8) 3 . ?
O4 Zn1 O3 79.35(8) 3_655 . ?
O1 Zn1 O3 94.54(8) 3 . ?
O2 Zn1 O3 88.37(9) . . ?
O4 Zn1 N1 97.53(9) 3_655 . ?
O1 Zn1 N1 86.56(8) 3 . ?
O2 Zn1 N1 165.48(8) . . ?
O3 Zn1 N1 90.16(9) . . ?
O4 Zn1 N2 89.80(8) 3_655 . ?
O1 Zn1 N2 96.04(9) 3 . ?
O2 Zn1 N2 89.74(9) . . ?
O3 Zn1 N2 168.70(8) . . ?
N1 Zn1 N2 94.40(10) . . ?
C12 O1 Zn1 114.01(17) . 3 ?
C12 O2 Zn1 113.10(17) . . ?
C11 O3 Zn1 112.30(17) . . ?
C11 O4 Zn1 114.46(17) . 3_655 ?
C10 N1 C6 117.7(3) . . ?
C10 N1 Zn1 118.3(2) . . ?
C6 N1 Zn1 123.85(19) . . ?
C5 N2 C1 117.6(2) . . ?
C5 N2 Zn1 119.92(19) . . ?
C1 N2 Zn1 122.45(19) . . ?
N2 C1 C2 123.3(3) . . ?
C1 C2 C3 118.6(3) . . ?
C2 C3 C4 118.5(3) . . ?
C5 C4 C3 119.2(3) . . ?
N2 C5 C4 122.7(3) . . ?
N1 C6 C7 123.2(3) . . ?
C6 C7 C8 118.9(3) . . ?
C7 C8 C9 118.7(3) . . ?
C10 C9 C8 119.0(3) . . ?
N1 C10 C9 122.5(3) . . ?
O3 C11 O4 126.1(2) . . ?
O3 C11 C11 117.7(3) . 3_655 ?
O4 C11 C11 116.2(3) . 3_655 ?
O2 C12 O1 126.3(2) . . ?
O2 C12 C12 116.8(3) . 3 ?
O1 C12 C12 116.9(3) . 3 ?

loop_
_geom_bond_atom_site_label_1
_geom_bond_atom_site_label_2
_geom_bond_distance
_geom_bond_site_symmetry_2
_geom_bond_publ_flag
Zn1 O4 2.083(2) 3_655 ?
Zn1 O1 2.101(2) 3 ?
Zn1 O2 2.132(2) . ?
Zn1 O3 2.133(2) . ?
Zn1 N1 2.144(2) . ?
Zn1 N2 2.145(2) . ?
O1 C12 1.253(3) . ?
O1 Zn1 2.101(2) 3 ?
O2 C12 1.252(3) . ?
O3 C11 1.248(3) . ?
O4 C11 1.257(3) . ?
O4 Zn1 2.083(2) 3_655 ?
N1 C10 1.345(4) . ?
N1 C6 1.345(4) . ?
N2 C5 1.340(4) . ?
N2 C1 1.344(4) . ?
C1 C2 1.382(4) . ?
C2 C3 1.387(4) . ?
C3 C4 1.387(4) . ?
C4 C5 1.384(4) . ?
C6 C7 1.378(4) . ?
C7 C8 1.382(4) . ?
C8 C9 1.389(5) . ?
C9 C10 1.384(4) . ?
C11 C11 1.557(5) 3_655 ?
C12 C12 1.566(5) 3 ?
